data_7109506
loop_
_publ_author_name
'Hao Wang'
'Ze Chang'
'Yue Li'
'Rong-Mei Wen'
'Xian-He Bu'

_publ_section_title
;
 Chiral uranyl-organic compounds assembled with achiral furandicarboxylic
 acid by spontaneous resolution
;
_journal_name_full Chem.Commun.
_journal_page_first 6659
_journal_paper_doi 10.1039/c3cc42255k
_journal_volume 49
_journal_year 2013
_chemical_formula_moiety 'C18 H20 Ca O26 U2'
_chemical_formula_sum 'C18 H20 Ca O26 U2'
_chemical_formula_weight 1168.37
_chemical_name_systematic
;
?
;
_space_group_IT_number 9
_symmetry_cell_setting monoclinic
_symmetry_space_group_name_Hall 'C -2yc'
_symmetry_space_group_name_H-M 'C 1 c 1'
_atom_sites_solution_hydrogens geom
_atom_sites_solution_primary direct
_atom_sites_solution_secondary difmap
_audit_creation_method SHELXL-97
_cell_angle_alpha 90.00
_cell_angle_beta 100.89(3)
_cell_angle_gamma 90.00
_cell_formula_units_Z 4
_cell_length_a 8.4231(17)
_cell_length_b 17.513(3)
_cell_length_c 20.761(4)
_cell_measurement_reflns_used 13297
_cell_measurement_temperature 293(2)
_cell_measurement_theta_max 27.81
_cell_measurement_theta_min 3.00
_cell_volume 3007.4(10)
_computing_structure_refinement 'SHELXL-97 (Sheldrick, 1997)'
_computing_structure_solution 'SHELXS-97 (Sheldrick, 1990)'
_diffrn_ambient_temperature 293(2)
_diffrn_measured_fraction_theta_full 0.998
_diffrn_measured_fraction_theta_max 0.998
_diffrn_measurement_device_type 'Rigaku SCXmini diffractometer'
_diffrn_measurement_method \w
_diffrn_radiation_monochromator graphite
_diffrn_radiation_source 'fine-focus sealed tube'
_diffrn_radiation_type MoK\a
_diffrn_radiation_wavelength 0.71073
_diffrn_reflns_av_R_equivalents 0.0925
_diffrn_reflns_av_sigmaI/netI 0.1357
_diffrn_reflns_limit_h_max 10
_diffrn_reflns_limit_h_min -10
_diffrn_reflns_limit_k_max 20
_diffrn_reflns_limit_k_min -20
_diffrn_reflns_limit_l_max 24
_diffrn_reflns_limit_l_min -24
_diffrn_reflns_number 12453
_diffrn_reflns_theta_full 25.20
_diffrn_reflns_theta_max 25.20
_diffrn_reflns_theta_min 3.06
_diffrn_standards_decay_% 0
_diffrn_standards_interval_time 0
_diffrn_standards_number 0
_exptl_absorpt_coefficient_mu 11.032
_exptl_absorpt_correction_T_max 0.2163
_exptl_absorpt_correction_T_min 0.2053
_exptl_absorpt_correction_type multi-scan
_exptl_absorpt_process_details Higashi,1995
_exptl_crystal_colour yellow
_exptl_crystal_density_diffrn 2.550
_exptl_crystal_density_method 'not measured'
_exptl_crystal_description block
_exptl_crystal_F_000 2104
_exptl_crystal_size_max 0.21
_exptl_crystal_size_mid 0.21
_exptl_crystal_size_min 0.20
_refine_diff_density_max 2.157
_refine_diff_density_min -1.195
_refine_diff_density_rms 0.221
_refine_ls_abs_structure_details 'Flack H D (1983), Acta Cryst. A39, 876-881'
_refine_ls_abs_structure_Flack 0.046(13)
_refine_ls_extinction_method none
_refine_ls_goodness_of_fit_ref 1.024
_refine_ls_hydrogen_treatment mixed
_refine_ls_matrix_type full
_refine_ls_number_parameters 424
_refine_ls_number_reflns 5356
_refine_ls_number_restraints 50
_refine_ls_restrained_S_all 1.022
_refine_ls_R_factor_all 0.0860
_refine_ls_R_factor_gt 0.0636
_refine_ls_shift/su_max 0.000
_refine_ls_shift/su_mean 0.000
_refine_ls_structure_factor_coef Fsqd
_refine_ls_weighting_details 'calc w=1/[\s^2^(Fo^2^)+(0.0127P)^2^+0.0000P] where P=(Fo^2^+2Fc^2^)/3'
_refine_ls_weighting_scheme calc
_refine_ls_wR_factor_gt 0.0939
_refine_ls_wR_factor_ref 0.1012
_reflns_number_gt 4260
_reflns_number_total 5356
_reflns_threshold_expression >2sigma(I)
_cod_data_source_file c3cc42255k.txt
_cod_data_source_block 2
_cod_original_sg_symbol_Hall 'C -2yc '
_cod_original_sg_symbol_H-M 'C c '
_cod_database_code 7109506

loop_
_symmetry_equiv_pos_as_xyz
'x, y, z'
'x, -y, z+1/2'
'x+1/2, y+1/2, z'
'x+1/2, -y+1/2, z+1/2'

loop_
_atom_site_label
_atom_site_type_symbol
_atom_site_fract_x
_atom_site_fract_y
_atom_site_fract_z
_atom_site_U_iso_or_equiv
_atom_site_adp_type
_atom_site_occupancy
_atom_site_symmetry_multiplicity
_atom_site_calc_flag
_atom_site_refinement_flags
O8 O 0.4547(15) 0.4712(7) 0.3839(7) 0.035(4) Uani 1 1 d .
O9 O 0.6076(18) 0.3731(8) 0.4245(8) 0.043(4) Uani 1 1 d .
C6 C 0.596(2) 0.4453(11) 0.4084(10) 0.036(6) Uani 1 1 d .
O19 O 0.0386(15) 0.4297(7) 0.1066(7) 0.036(4) Uani 1 1 d .
O18 O -0.1159(18) 0.3278(7) 0.0743(8) 0.032(4) Uani 1 1 d .
C18 C -0.100(2) 0.4018(11) 0.0859(10) 0.022(5) Uani 1 1 d U
U1 U 0.81580(7) 0.84744(4) 0.38306(4) 0.02647(19) Uani 1 1 d .
U2 U -0.32080(6) 0.80681(4) 0.11868(4) 0.0281(2) Uani 1 1 d .
Ca4 Ca 0.0886(5) 0.6715(2) 0.1656(2) 0.0360(11) Uani 1 1 d .
O1 O 0.7588(16) 0.8738(8) 0.4595(7) 0.037(4) Uani 1 1 d U
O1W O 0.1115(16) 0.7387(7) 0.0657(7) 0.048(4) Uani 1 1 d .
O2 O 0.8676(16) 0.8253(7) 0.3101(7) 0.032(4) Uani 1 1 d U
O2W O 0.1479(17) 0.5800(7) 0.0859(7) 0.054(4) Uani 1 1 d .
O3 O -0.3847(17) 0.7893(7) 0.1952(7) 0.036(4) Uani 1 1 d .
O3W O 0.0307(18) 0.6774(7) 0.2760(7) 0.056(4) Uani 1 1 d .
O4 O -0.2680(18) 0.8220(7) 0.0456(8) 0.043(4) Uani 1 1 d U
O4W O 0.1637(17) 0.5478(7) 0.2169(7) 0.060(4) Uani 1 1 d .
O5 O 0.9689(16) 0.7298(8) 0.4239(7) 0.038(4) Uani 1 1 d .
O6 O 0.7076(16) 0.7190(7) 0.3931(7) 0.041(4) Uani 1 1 d .
O6W O 0.3528(16) 0.6971(9) 0.2237(8) 0.068(5) Uani 1 1 d .
O7 O 0.7051(14) 0.5708(6) 0.4072(6) 0.034(3) Uani 1 1 d .
O10 O 0.6337(14) 0.9493(7) 0.3246(7) 0.037(4) Uani 1 1 d .
O11 O 0.5247(19) 0.8365(8) 0.3313(8) 0.029(4) Uani 1 1 d .
O12 O 0.2466(14) 0.8776(7) 0.2499(7) 0.038(4) Uani 1 1 d .
O13 O -0.030(2) 0.8051(7) 0.1771(9) 0.035(5) Uani 1 1 d .
O14 O -0.1576(15) 0.9151(7) 0.1692(7) 0.036(4) Uani 1 1 d .
O15 O -0.1976(15) 0.6765(7) 0.1224(7) 0.035(4) Uani 1 1 d .
O16 O -0.4582(14) 0.6872(8) 0.0782(7) 0.034(4) Uani 1 1 d .
O17 O -0.2018(15) 0.5252(7) 0.0941(7) 0.033(4) Uani 1 1 d .
C1 C 0.847(3) 0.6889(12) 0.4142(11) 0.042(6) Uani 1 1 d .
C2 C 0.849(2) 0.6083(11) 0.4210(9) 0.019(4) Uani 1 1 d U
C3 C 0.966(2) 0.5579(9) 0.4420(9) 0.027(5) Uani 1 1 d U
H3 H 1.0751 0.5698 0.4562 0.033 Uiso 1 1 calc R
C4 C 0.898(2) 0.4832(11) 0.4393(11) 0.041(6) Uani 1 1 d .
H4 H 0.9525 0.4369 0.4478 0.049 Uiso 1 1 calc R
C5 C 0.734(2) 0.4948(10) 0.4211(10) 0.024(5) Uani 1 1 d .
C7 C 0.511(2) 0.9038(13) 0.3122(9) 0.031(5) Uani 1 1 d .
C8 C 0.359(2) 0.9303(10) 0.2758(10) 0.028(5) Uani 1 1 d .
C9 C 0.2971(19) 1.0012(10) 0.2631(8) 0.028(5) Uani 1 1 d .
H9 H 0.3516 1.0472 0.2731 0.033 Uiso 1 1 calc R
C10 C 0.135(2) 0.9923(10) 0.2318(9) 0.025(5) Uani 1 1 d .
H10 H 0.0587 1.0310 0.2204 0.030 Uiso 1 1 calc R
C11 C 0.111(2) 0.9175(10) 0.2217(10) 0.032(5) Uani 1 1 d .
C12 C -0.034(3) 0.8775(12) 0.1879(11) 0.032(6) Uani 1 1 d .
C13 C -0.331(2) 0.6476(9) 0.0939(10) 0.021(5) Uani 1 1 d .
C14 C -0.347(2) 0.5637(10) 0.0816(10) 0.033(5) Uani 1 1 d .
C15 C -0.465(2) 0.5168(12) 0.0591(11) 0.043(6) Uani 1 1 d .
H15 H -0.5742 0.5299 0.0482 0.052 Uiso 1 1 calc R
C16 C -0.401(2) 0.4426(10) 0.0539(9) 0.022(4) Uani 1 1 d U
H16 H -0.4546 0.3986 0.0370 0.027 Uiso 1 1 calc R
C17 C -0.241(2) 0.4512(9) 0.0795(9) 0.024(5) Uani 1 1 d U
O5W O 0.335(3) 0.6310(9) 0.3526(10) 0.119(9) Uani 1 1 d .
O7W O 0.3933(16) 0.7671(9) 0.4431(8) 0.066(5) Uani 1 1 d .

loop_
_atom_site_aniso_label
_atom_site_aniso_U_11
_atom_site_aniso_U_22
_atom_site_aniso_U_33
_atom_site_aniso_U_23
_atom_site_aniso_U_13
_atom_site_aniso_U_12
O8 0.031(8) 0.021(7) 0.048(10) 0.014(7) -0.001(7) -0.019(6)
O9 0.029(9) 0.023(8) 0.071(13) 0.005(9) -0.003(8) 0.000(9)
C6 0.025(11) 0.039(13) 0.040(14) -0.013(10) -0.007(10) 0.013(11)
O19 0.023(8) 0.014(7) 0.066(12) -0.004(7) -0.002(7) 0.004(6)
O18 0.035(8) 0.016(7) 0.045(10) -0.005(7) 0.008(7) 0.003(7)
C18 0.017(7) 0.028(8) 0.025(8) -0.001(7) 0.012(7) 0.004(7)
U1 0.0233(4) 0.0216(4) 0.0340(5) 0.0013(4) 0.0041(3) -0.0030(4)
U2 0.0223(4) 0.0207(4) 0.0400(5) -0.0019(4) 0.0023(3) 0.0029(4)
Ca4 0.033(2) 0.033(2) 0.042(3) 0.005(2) 0.007(2) 0.003(2)
O1 0.042(7) 0.037(6) 0.033(7) -0.007(6) 0.012(6) 0.006(6)
O1W 0.053(9) 0.033(8) 0.065(12) -0.006(7) 0.029(8) -0.005(7)
O2 0.036(7) 0.027(6) 0.031(7) 0.023(6) -0.003(6) -0.013(6)
O2W 0.066(10) 0.034(8) 0.056(11) -0.011(8) -0.001(9) 0.004(8)
O3 0.047(9) 0.034(8) 0.028(9) 0.002(7) 0.010(7) -0.003(8)
O3W 0.085(12) 0.047(9) 0.044(10) -0.008(8) 0.033(9) 0.008(9)
O4 0.049(7) 0.031(6) 0.043(8) -0.018(6) -0.005(6) 0.019(6)
O4W 0.093(11) 0.030(8) 0.063(11) -0.003(8) 0.030(9) 0.017(8)
O5 0.029(8) 0.032(9) 0.051(11) 0.005(8) 0.001(7) 0.002(7)
O6 0.039(9) 0.015(7) 0.068(12) -0.006(7) 0.006(8) -0.015(7)
O6W 0.045(9) 0.075(12) 0.081(13) 0.006(10) 0.000(9) 0.003(9)
O7 0.040(8) 0.015(7) 0.041(9) 0.008(6) -0.004(7) -0.006(7)
O10 0.024(7) 0.033(8) 0.045(10) -0.002(7) -0.012(7) -0.002(7)
O11 0.016(8) 0.029(8) 0.038(11) 0.008(7) -0.007(7) 0.004(7)
O12 0.018(6) 0.031(9) 0.061(9) -0.003(6) -0.003(6) -0.001(6)
O13 0.023(8) 0.030(9) 0.053(13) 0.002(7) 0.007(8) 0.009(7)
O14 0.018(7) 0.022(8) 0.064(11) -0.001(7) 0.001(7) 0.008(6)
O15 0.020(7) 0.034(8) 0.048(10) 0.005(7) 0.000(7) 0.003(7)
O16 0.012(7) 0.025(8) 0.062(11) -0.013(8) -0.001(7) -0.001(7)
O17 0.021(7) 0.017(7) 0.057(11) -0.005(7) -0.001(7) 0.007(6)
C1 0.039(14) 0.051(16) 0.027(14) 0.019(11) -0.014(11) 0.017(13)
C2 0.012(7) 0.024(8) 0.021(8) 0.004(7) 0.005(6) -0.007(7)
C3 0.026(8) 0.017(8) 0.033(9) -0.002(7) -0.007(7) -0.007(7)
C4 0.030(12) 0.024(12) 0.065(17) -0.010(11) -0.001(11) -0.001(10)
C5 0.019(10) 0.017(10) 0.034(12) 0.007(9) 0.000(9) -0.012(9)
C7 0.013(10) 0.055(16) 0.024(13) 0.003(11) 0.001(9) 0.009(11)
C8 0.016(10) 0.026(11) 0.038(13) 0.004(9) -0.002(9) -0.012(9)
C9 0.034(12) 0.028(11) 0.025(12) 0.018(9) 0.016(10) -0.001(10)
C10 0.027(10) 0.022(10) 0.027(12) -0.002(9) 0.012(9) 0.013(9)
C11 0.034(11) 0.022(11) 0.043(14) -0.017(10) 0.016(10) -0.003(10)
C12 0.045(14) 0.024(12) 0.032(14) 0.010(10) 0.017(11) -0.002(11)
C13 0.013(10) 0.011(10) 0.043(15) 0.001(8) 0.014(10) -0.004(9)
C14 0.018(10) 0.011(10) 0.065(16) 0.012(10) -0.004(10) 0.000(9)
C15 0.028(12) 0.043(14) 0.054(16) 0.012(12) -0.003(11) 0.009(11)
C16 0.026(8) 0.014(7) 0.025(8) 0.000(6) -0.002(7) 0.007(7)
C17 0.026(8) 0.014(7) 0.032(9) 0.000(7) 0.003(7) 0.006(7)
O5W 0.17(2) 0.045(11) 0.106(19) -0.003(10) -0.064(17) 0.019(13)
O7W 0.048(9) 0.088(13) 0.062(12) 0.025(10) 0.009(9) 0.015(9)

loop_
_atom_type_symbol
_atom_type_description
_atom_type_scat_dispersion_real
_atom_type_scat_dispersion_imag
_atom_type_scat_source
C C 0.0033 0.0016 'International Tables Vol C Tables 4.2.6.8 and 6.1.1.4'
Ca Ca 0.2262 0.3064 'International Tables Vol C Tables 4.2.6.8 and 6.1.1.4'
O O 0.0106 0.0060 'International Tables Vol C Tables 4.2.6.8 and 6.1.1.4'
U U -9.6767 9.6646 'International Tables Vol C Tables 4.2.6.8 and 6.1.1.4'
H H 0.0000 0.0000 'International Tables Vol C Tables 4.2.6.8 and 6.1.1.4'

loop_
_geom_angle_atom_site_label_1
_geom_angle_atom_site_label_2
_geom_angle_atom_site_label_3
_geom_angle
_geom_angle_site_symmetry_1
_geom_angle_site_symmetry_3
C6 O8 U1 95.5(11) . 3_445
C6 O9 U1 93.8(11) . 3_445
O8 C6 O9 117.4(17) . .
O8 C6 C5 121.2(18) . .
O9 C6 C5 121.3(17) . .
O8 C6 U1 58.1(9) . 3_445
O9 C6 U1 59.4(10) . 3_445
C5 C6 U1 179.3(14) . 3_445
C18 O19 U2 95.3(11) . 3_545
C18 O18 U2 91.0(10) . 3_545
O19 C18 O18 119.9(16) . .
O19 C18 C17 119.1(16) . .
O18 C18 C17 120.9(16) . .
O19 C18 U2 58.6(9) . 3_545
O18 C18 U2 61.5(9) . 3_545
C17 C18 U2 171.6(14) . 3_545
O2 U1 O1 178.2(7) . .
O2 U1 O6 91.6(5) . .
O1 U1 O6 89.7(6) . .
O2 U1 O8 90.4(5) . 3
O1 U1 O8 88.5(5) . 3
O6 U1 O8 172.5(5) . 3
O2 U1 O9 86.9(6) . 3
O1 U1 O9 93.4(6) . 3
O6 U1 O9 119.7(5) . 3
O8 U1 O9 53.2(4) 3 3
O2 U1 O11 89.7(6) . .
O1 U1 O11 89.7(6) . .
O6 U1 O11 67.3(4) . .
O8 U1 O11 119.9(4) 3 .
O9 U1 O11 172.3(6) 3 .
O2 U1 O5 84.9(5) . .
O1 U1 O5 96.9(6) . .
O6 U1 O5 52.3(4) . .
O8 U1 O5 120.7(5) 3 .
O9 U1 O5 67.5(5) 3 .
O11 U1 O5 119.1(4) . .
O2 U1 O10 88.1(5) . .
O1 U1 O10 90.2(5) . .
O6 U1 O10 119.4(4) . .
O8 U1 O10 67.9(4) 3 .
O9 U1 O10 120.8(4) 3 .
O11 U1 O10 52.0(4) . .
O5 U1 O10 168.9(4) . .
O2 U1 C7 88.7(6) . .
O1 U1 C7 90.1(6) . .
O6 U1 C7 92.8(6) . .
O8 U1 C7 94.5(5) 3 .
O9 U1 C7 147.3(6) 3 .
O11 U1 C7 25.4(5) . .
O5 U1 C7 144.2(5) . .
O10 U1 C7 26.6(5) . .
O2 U1 C6 87.7(6) . 3
O1 U1 C6 91.8(6) . 3
O6 U1 C6 146.6(5) . 3
O8 U1 C6 26.3(4) 3 3
O9 U1 C6 26.9(4) 3 3
O11 U1 C6 146.0(5) . 3
O5 U1 C6 94.4(5) . 3
O10 U1 C6 94.0(5) . 3
C7 U1 C6 120.6(6) . 3
O4 U2 O3 177.8(8) . .
O4 U2 O19 88.5(6) . 3_455
O3 U2 O19 91.2(5) . 3_455
O4 U2 O14 92.4(6) . .
O3 U2 O14 89.5(6) . .
O19 U2 O14 65.5(4) 3_455 .
O4 U2 O16 90.8(6) . .
O3 U2 O16 87.5(5) . .
O19 U2 O16 121.7(4) 3_455 .
O14 U2 O16 172.2(4) . .
O4 U2 O15 89.6(5) . .
O3 U2 O15 90.5(5) . .
O19 U2 O15 174.5(5) 3_455 .
O14 U2 O15 119.7(4) . .
O16 U2 O15 53.2(4) . .
O4 U2 O18 93.4(6) . 3_455
O3 U2 O18 84.7(6) . 3_455
O19 U2 O18 53.6(4) 3_455 3_455
O14 U2 O18 118.6(4) . 3_455
O16 U2 O18 68.3(4) . 3_455
O15 U2 O18 121.4(4) . 3_455
O4 U2 O13 92.1(6) . .
O3 U2 O13 89.9(6) . .
O19 U2 O13 117.9(4) 3_455 .
O14 U2 O13 52.4(4) . .
O16 U2 O13 120.4(4) . .
O15 U2 O13 67.3(4) . .
O18 U2 O13 169.7(5) 3_455 .
O4 U2 C13 89.8(6) . .
O3 U2 C13 89.4(6) . .
O19 U2 C13 148.1(5) 3_455 .
O14 U2 C13 146.3(5) . .
O16 U2 C13 26.5(5) . .
O15 U2 C13 26.7(5) . .
O18 U2 C13 94.8(5) 3_455 .
O13 U2 C13 94.0(5) . .
O4 U2 C12 92.5(7) . .
O3 U2 C12 89.7(6) . .
O19 U2 C12 91.0(5) 3_455 .
O14 U2 C12 25.4(5) . .
O16 U2 C12 147.2(5) . .
O15 U2 C12 94.2(5) . .
O18 U2 C12 143.9(5) 3_455 .
O13 U2 C12 26.9(5) . .
C13 U2 C12 120.9(6) . .
O4 U2 C18 92.2(6) . 3_455
O3 U2 C18 86.5(6) . 3_455
O19 U2 C18 26.1(4) 3_455 3_455
O14 U2 C18 91.2(5) . 3_455
O16 U2 C18 95.8(5) . 3_455
O15 U2 C18 149.0(5) . 3_455
O18 U2 C18 27.5(4) 3_455 3_455
O13 U2 C18 143.5(5) . 3_455
C13 U2 C18 122.3(5) . 3_455
C12 U2 C18 116.6(6) . 3_455
O4 U2 Ca4 87.3(5) . .
O3 U2 Ca4 94.0(5) . .
O19 U2 Ca4 153.1(3) 3_455 .
O14 U2 Ca4 88.1(3) . .
O16 U2 Ca4 84.9(3) . .
O15 U2 Ca4 31.8(3) . .
O18 U2 Ca4 153.2(3) 3_455 .
O13 U2 Ca4 35.9(3) . .
C13 U2 Ca4 58.4(4) . .
C12 U2 Ca4 62.7(4) . .
C18 U2 Ca4 179.2(4) 3_455 .
O6W Ca4 O15 164.1(5) . .
O6W Ca4 O2W 100.3(5) . .
O15 Ca4 O2W 95.2(5) . .
O6W Ca4 O1W 97.2(5) . .
O15 Ca4 O1W 84.2(5) . .
O2W Ca4 O1W 71.1(5) . .
O6W Ca4 O3W 81.3(6) . .
O15 Ca4 O3W 89.1(5) . .
O2W Ca4 O3W 140.9(5) . .
O1W Ca4 O3W 147.9(5) . .
O6W Ca4 O4W 78.8(5) . .
O15 Ca4 O4W 110.7(5) . .
O2W Ca4 O4W 69.0(5) . .
O1W Ca4 O4W 138.4(5) . .
O3W Ca4 O4W 73.1(4) . .
O6W Ca4 O13 97.2(6) . .
O15 Ca4 O13 67.8(5) . .
O2W Ca4 O13 143.0(6) . .
O1W Ca4 O13 74.5(5) . .
O3W Ca4 O13 74.0(5) . .
O4W Ca4 O13 147.0(5) . .
O6W Ca4 U2 132.2(4) . .
O15 Ca4 U2 33.1(3) . .
O2W Ca4 U2 119.1(4) . .
O1W Ca4 U2 73.6(3) . .
O3W Ca4 U2 83.8(4) . .
O4W Ca4 U2 138.1(4) . .
O13 Ca4 U2 35.1(4) . .
C1 O5 U1 93.5(12) . .
C1 O6 U1 94.3(12) . .
C2 O7 C5 107.9(13) . .
C7 O10 U1 92.8(11) . .
C7 O11 U1 95.0(12) . .
C8 O12 C11 106.6(14) . .
C12 O13 U2 90.8(13) . .
C12 O13 Ca4 159.2(15) . .
U2 O13 Ca4 109.0(6) . .
C12 O14 U2 95.3(12) . .
C13 O15 Ca4 153.2(12) . .
C13 O15 U2 91.3(10) . .
Ca4 O15 U2 115.1(5) . .
C13 O16 U2 93.3(10) . .
C17 O17 C14 104.9(13) . .
O5 C1 O6 119.7(19) . .
O5 C1 C2 124.5(18) . .
O6 C1 C2 115.8(19) . .
C3 C2 O7 109.0(16) . .
C3 C2 C1 133.0(17) . .
O7 C2 C1 117.9(16) . .
C2 C3 C4 108.9(17) . .
C2 C3 H3 125.6 . .
C4 C3 H3 125.6 . .
C5 C4 C3 104.5(17) . .
C5 C4 H4 127.7 . .
C3 C4 H4 127.7 . .
O7 C5 C4 109.3(15) . .
O7 C5 C6 116.1(16) . .
C4 C5 C6 134.3(18) . .
O11 C7 O10 120.2(17) . .
O11 C7 C8 119.6(19) . .
O10 C7 C8 120.3(19) . .
O11 C7 U1 59.6(10) . .
O10 C7 U1 60.6(9) . .
C8 C7 U1 178.6(16) . .
C9 C8 O12 109.4(16) . .
C9 C8 C7 132.3(18) . .
O12 C8 C7 118.3(17) . .
C8 C9 C10 107.1(15) . .
C8 C9 H9 126.4 . .
C10 C9 H9 126.4 . .
C11 C10 C9 106.6(16) . .
C11 C10 H10 126.7 . .
C9 C10 H10 126.7 . .
C10 C11 O12 110.1(16) . .
C10 C11 C12 129.1(19) . .
O12 C11 C12 120.8(16) . .
O14 C12 O13 121(2) . .
O14 C12 C11 118.2(18) . .
O13 C12 C11 120.2(19) . .
O14 C12 U2 59.2(11) . .
O13 C12 U2 62.3(11) . .
C11 C12 U2 177.1(15) . .
O16 C13 O15 122.2(15) . .
O16 C13 C14 116.9(16) . .
O15 C13 C14 120.8(16) . .
O16 C13 U2 60.2(9) . .
O15 C13 U2 62.0(9) . .
C14 C13 U2 176.5(12) . .
C15 C14 O17 110.5(16) . .
C15 C14 C13 135.7(17) . .
O17 C14 C13 113.8(15) . .
C14 C15 C16 108.8(18) . .
C14 C15 H15 125.6 . .
C16 C15 H15 125.6 . .
C17 C16 C15 103.6(16) . .
C17 C16 H16 128.2 . .
C15 C16 H16 128.2 . .
C16 C17 O17 112.0(15) . .
C16 C17 C18 134.5(17) . .
O17 C17 C18 112.8(15) . .

loop_
_geom_bond_atom_site_label_1
_geom_bond_atom_site_label_2
_geom_bond_distance
_geom_bond_site_symmetry_2
O8 C6 1.29(2) .
O8 U1 2.461(11) 3_445
O9 C6 1.31(2) .
O9 U1 2.487(15) 3_445
C6 C5 1.44(2) .
C6 U1 2.88(2) 3_445
O19 C18 1.262(19) .
O19 U2 2.446(12) 3_545
O18 C18 1.32(2) .
O18 U2 2.509(15) 3_545
C18 C17 1.46(2) .
C18 U2 2.854(17) 3_545
U1 O2 1.699(15) .
U1 O1 1.804(14) .
U1 O6 2.451(12) .
U1 O8 2.461(11) 3
U1 O9 2.487(15) 3
U1 O11 2.492(16) .
U1 O5 2.493(13) .
U1 O10 2.511(12) .
U1 C7 2.879(18) .
U1 C6 2.88(2) 3
U2 O4 1.680(17) .
U2 O3 1.797(14) .
U2 O19 2.446(12) 3_455
U2 O14 2.458(12) .
U2 O16 2.464(13) .
U2 O15 2.502(12) .
U2 O18 2.509(15) 3_455
U2 O13 2.521(17) .
U2 C13 2.834(16) .
U2 C12 2.85(2) .
U2 C18 2.854(17) 3_455
U2 Ca4 4.146(4) .
Ca4 O6W 2.364(15) .
Ca4 O15 2.410(13) .
Ca4 O2W 2.422(14) .
Ca4 O1W 2.424(15) .
Ca4 O3W 2.434(14) .
Ca4 O4W 2.443(13) .
Ca4 O13 2.572(13) .
O5 C1 1.24(2) .
O6 C1 1.28(2) .
O7 C2 1.358(19) .
O7 C5 1.373(18) .
O10 C7 1.29(2) .
O11 C7 1.24(2) .
O12 C8 1.36(2) .
O12 C11 1.37(2) .
O13 C12 1.29(2) .
O14 C12 1.23(2) .
O15 C13 1.27(2) .
O16 C13 1.27(2) .
O17 C17 1.357(18) .
O17 C14 1.377(19) .
C1 C2 1.42(2) .
C2 C3 1.34(2) .
C3 C4 1.43(2) .
C3 H3 0.9300 .
C4 C5 1.38(2) .
C4 H4 0.9300 .
C7 C8 1.44(2) .
C8 C9 1.35(2) .
C9 C10 1.41(2) .
C9 H9 0.9300 .
C10 C11 1.34(2) .
C10 H10 0.9300 .
C11 C12 1.47(3) .
C13 C14 1.49(2) .
C14 C15 1.31(2) .
C15 C16 1.42(2) .
C15 H15 0.9300 .
C16 C17 1.36(2) .
C16 H16 0.9300 .

loop_
_geom_torsion_atom_site_label_1
_geom_torsion_atom_site_label_2
_geom_torsion_atom_site_label_3
_geom_torsion_atom_site_label_4
_geom_torsion
_geom_torsion_site_symmetry_1
U1 O8 C6 O9 -3.1(19) 3_445
U1 O8 C6 C5 -179.7(17) 3_445
U1 O9 C6 O8 3.1(19) 3_445
U1 O9 C6 C5 179.6(17) 3_445
U2 O19 C18 O18 -5.1(19) 3_545
U2 O19 C18 C17 170.7(16) 3_545
U2 O18 C18 O19 5.0(18) 3_545
U2 O18 C18 C17 -170.7(17) 3_545
O4 U2 Ca4 O6W 96.0(8) .
O3 U2 Ca4 O6W -85.7(7) .
O19 U2 Ca4 O6W 14.8(10) 3_455
O14 U2 Ca4 O6W 3.6(7) .
O16 U2 Ca4 O6W -172.9(7) .
O15 U2 Ca4 O6W -170.3(9) .
O18 U2 Ca4 O6W -171.9(10) 3_455
O13 U2 Ca4 O6W -1.4(8) .
C13 U2 Ca4 O6W -172.5(8) .
C12 U2 Ca4 O6W 1.8(7) .
C18 U2 Ca4 O6W 42(29) 3_455
O4 U2 Ca4 O15 -93.7(8) .
O3 U2 Ca4 O15 84.5(8) .
O19 U2 Ca4 O15 -174.9(11) 3_455
O14 U2 Ca4 O15 173.9(7) .
O16 U2 Ca4 O15 -2.6(7) .
O18 U2 Ca4 O15 -1.6(10) 3_455
O13 U2 Ca4 O15 168.9(10) .
C13 U2 Ca4 O15 -2.3(8) .
C12 U2 Ca4 O15 172.1(8) .
C18 U2 Ca4 O15 -148(28) 3_455
O4 U2 Ca4 O2W -45.4(6) .
O3 U2 Ca4 O2W 132.8(6) .
O19 U2 Ca4 O2W -126.6(9) 3_455
O14 U2 Ca4 O2W -137.8(5) .
O16 U2 Ca4 O2W 45.7(5) .
O15 U2 Ca4 O2W 48.3(8) .
O18 U2 Ca4 O2W 46.7(9) 3_455
O13 U2 Ca4 O2W -142.8(8) .
C13 U2 Ca4 O2W 46.0(6) .
C12 U2 Ca4 O2W -139.6(6) .
C18 U2 Ca4 O2W -99(28) 3_455
O4 U2 Ca4 O1W 11.3(6) .
O3 U2 Ca4 O1W -170.5(6) .
O19 U2 Ca4 O1W -70.0(9) 3_455
O14 U2 Ca4 O1W -81.2(5) .
O16 U2 Ca4 O1W 102.3(5) .
O15 U2 Ca4 O1W 104.9(7) .
O18 U2 Ca4 O1W 103.3(9) 3_455
O13 U2 Ca4 O1W -86.2(8) .
C13 U2 Ca4 O1W 102.7(6) .
C12 U2 Ca4 O1W -82.9(6) .
C18 U2 Ca4 O1W -43(28) 3_455
O4 U2 Ca4 O3W 168.3(6) .
O3 U2 Ca4 O3W -13.5(6) .
O19 U2 Ca4 O3W 87.1(8) 3_455
O14 U2 Ca4 O3W 75.8(5) .
O16 U2 Ca4 O3W -100.6(5) .
O15 U2 Ca4 O3W -98.0(7) .
O18 U2 Ca4 O3W -99.7(9) 3_455
O13 U2 Ca4 O3W 70.9(8) .
C13 U2 Ca4 O3W -100.3(6) .
C12 U2 Ca4 O3W 74.1(6) .
C18 U2 Ca4 O3W 114(28) 3_455
O4 U2 Ca4 O4W -135.8(7) .
O3 U2 Ca4 O4W 42.4(7) .
O19 U2 Ca4 O4W 143.0(9) 3_455
O14 U2 Ca4 O4W 131.8(6) .
O16 U2 Ca4 O4W -44.7(6) .
O15 U2 Ca4 O4W -42.1(8) .
O18 U2 Ca4 O4W -43.7(10) 3_455
O13 U2 Ca4 O4W 126.8(9) .
C13 U2 Ca4 O4W -44.4(7) .
C12 U2 Ca4 O4W 130.0(7) .
C18 U2 Ca4 O4W 170(60) 3_455
O4 U2 Ca4 O13 97.4(8) .
O3 U2 Ca4 O13 -84.3(8) .
O19 U2 Ca4 O13 16.2(10) 3_455
O14 U2 Ca4 O13 5.0(7) .
O16 U2 Ca4 O13 -171.5(7) .
O15 U2 Ca4 O13 -168.9(10) .
O18 U2 Ca4 O13 -170.5(12) 3_455
C13 U2 Ca4 O13 -171.2(8) .
C12 U2 Ca4 O13 3.2(8) .
C18 U2 Ca4 O13 43(29) 3_455
O2 U1 O5 C1 -94.2(14) .
O1 U1 O5 C1 86.1(14) .
O6 U1 O5 C1 1.8(13) .
O8 U1 O5 C1 178.4(13) 3
O9 U1 O5 C1 177.0(15) 3
O11 U1 O5 C1 -7.4(16) .
O10 U1 O5 C1 -43(3) .
C7 U1 O5 C1 -13.7(18) .
C6 U1 O5 C1 178.5(14) 3
O2 U1 O6 C1 80.5(14) .
O1 U1 O6 C1 -100.6(14) .
O8 U1 O6 C1 -25(5) 3
O9 U1 O6 C1 -6.8(15) 3
O11 U1 O6 C1 169.5(14) .
O5 U1 O6 C1 -1.7(13) .
O10 U1 O6 C1 169.3(12) .
C7 U1 O6 C1 169.3(14) .
C6 U1 O6 C1 -7.7(18) 3
O2 U1 O10 C7 90.7(12) .
O1 U1 O10 C7 -89.9(12) .
O6 U1 O10 C7 -0.1(13) .
O8 U1 O10 C7 -178.1(12) 3
O9 U1 O10 C7 176.0(11) 3
O11 U1 O10 C7 -0.3(11) .
O5 U1 O10 C7 40(3) .
C6 U1 O10 C7 178.3(11) 3
O2 U1 O11 C7 -87.5(13) .
O1 U1 O11 C7 90.8(13) .
O6 U1 O11 C7 -179.4(14) .
O8 U1 O11 C7 2.7(15) 3
O9 U1 O11 C7 -23(5) 3
O5 U1 O11 C7 -171.5(12) .
O10 U1 O11 C7 0.3(11) .
C6 U1 O11 C7 -2.1(19) 3
O4 U2 O13 C12 91.3(13) .
O3 U2 O13 C12 -89.4(12) .
O19 U2 O13 C12 1.9(14) 3_455
O14 U2 O13 C12 -0.1(11) .
O16 U2 O13 C12 -176.5(11) .
O15 U2 O13 C12 180.0(13) .
O18 U2 O13 C12 -31(4) 3_455
C13 U2 O13 C12 -178.8(12) .
C18 U2 O13 C12 -5.4(17) 3_455
Ca4 U2 O13 C12 173.6(16) .
O4 U2 O13 Ca4 -82.4(7) .
O3 U2 O13 Ca4 96.9(7) .
O19 U2 O13 Ca4 -171.8(5) 3_455
O14 U2 O13 Ca4 -173.7(9) .
O16 U2 O13 Ca4 9.8(9) .
O15 U2 O13 Ca4 6.3(6) .
O18 U2 O13 Ca4 155(3) 3_455
C13 U2 O13 Ca4 7.5(7) .
C12 U2 O13 Ca4 -173.6(16) .
C18 U2 O13 Ca4 -179.0(7) 3_455
O6W Ca4 O13 C12 17(4) .
O15 Ca4 O13 C12 -168(4) .
O2W Ca4 O13 C12 -101(4) .
O1W Ca4 O13 C12 -78(4) .
O3W Ca4 O13 C12 96(4) .
O4W Ca4 O13 C12 98(4) .
U2 Ca4 O13 C12 -162(5) .
O6W Ca4 O13 U2 179.0(6) .
O15 Ca4 O13 U2 -6.5(6) .
O2W Ca4 O13 U2 61.3(11) .
O1W Ca4 O13 U2 83.5(7) .
O3W Ca4 O13 U2 -102.3(7) .
O4W Ca4 O13 U2 -100.7(10) .
O4 U2 O14 C12 -90.8(13) .
O3 U2 O14 C12 90.4(13) .
O19 U2 O14 C12 -178.1(13) 3_455
O16 U2 O14 C12 23(4) .
O15 U2 O14 C12 0.1(14) .
O18 U2 O14 C12 174.1(12) 3_455
O13 U2 O14 C12 0.1(12) .
C13 U2 O14 C12 2.3(17) .
C18 U2 O14 C12 176.9(12) 3_455
Ca4 U2 O14 C12 -3.6(12) .
O6W Ca4 O15 C13 -162(3) .
O2W Ca4 O15 C13 31(3) .
O1W Ca4 O15 C13 102(3) .
O3W Ca4 O15 C13 -110(3) .
O4W Ca4 O15 C13 -38(3) .
O13 Ca4 O15 C13 177(3) .
U2 Ca4 O15 C13 170(3) .
O6W Ca4 O15 U2 27(2) .
O2W Ca4 O15 U2 -139.1(6) .
O1W Ca4 O15 U2 -68.7(6) .
O3W Ca4 O15 U2 79.9(6) .
O4W Ca4 O15 U2 151.4(6) .
O13 Ca4 O15 U2 6.9(6) .
O4 U2 O15 C13 -90.3(12) .
O3 U2 O15 C13 87.6(12) .
O19 U2 O15 C13 -21(6) 3_455
O14 U2 O15 C13 177.3(11) .
O16 U2 O15 C13 1.1(11) .
O18 U2 O15 C13 3.4(14) 3_455
O13 U2 O15 C13 177.3(12) .
C12 U2 O15 C13 177.3(12) .
C18 U2 O15 C13 3.4(17) 3_455
Ca4 U2 O15 C13 -175.7(15) .
O4 U2 O15 Ca4 85.4(7) .
O3 U2 O15 Ca4 -96.8(7) .
O19 U2 O15 Ca4 155(5) 3_455
O14 U2 O15 Ca4 -7.1(8) .
O16 U2 O15 Ca4 176.7(9) .
O18 U2 O15 Ca4 179.1(5) 3_455
O13 U2 O15 Ca4 -7.0(6) .
C13 U2 O15 Ca4 175.7(15) .
C12 U2 O15 Ca4 -7.0(7) .
C18 U2 O15 Ca4 179.1(8) 3_455
O4 U2 O16 C13 87.8(13) .
O3 U2 O16 C13 -93.6(12) .
O19 U2 O16 C13 176.6(11) 3_455
O14 U2 O16 C13 -26(4) .
O15 U2 O16 C13 -1.1(11) .
O18 U2 O16 C13 -178.9(13) 3_455
O13 U2 O16 C13 -5.1(14) .
C12 U2 O16 C13 -8.0(17) .
C18 U2 O16 C13 -179.8(12) 3_455
Ca4 U2 O16 C13 0.7(11) .
U1 O5 C1 O6 -3(2) .
U1 O5 C1 C2 173.0(19) .
U1 O6 C1 O5 3(2) .
U1 O6 C1 C2 -173.3(16) .
C5 O7 C2 C3 1(2) .
C5 O7 C2 C1 -176.2(17) .
O5 C1 C2 C3 5(4) .
O6 C1 C2 C3 -179(2) .
O5 C1 C2 O7 -178(2) .
O6 C1 C2 O7 -2(3) .
O7 C2 C3 C4 3(2) .
C1 C2 C3 C4 179(2) .
C2 C3 C4 C5 -5(2) .
C2 O7 C5 C4 -4(2) .
C2 O7 C5 C6 -179.0(17) .
C3 C4 C5 O7 6(2) .
C3 C4 C5 C6 179(2) .
O8 C6 C5 O7 2(3) .
O9 C6 C5 O7 -174.7(17) .
U1 C6 C5 O7 -21(100) 3_445
O8 C6 C5 C4 -171(2) .
O9 C6 C5 C4 12(4) .
U1 C6 C5 C4 166(100) 3_445
U1 O11 C7 O10 -1(2) .
U1 O11 C7 C8 178.8(16) .
U1 O10 C7 O11 1(2) .
U1 O10 C7 C8 -178.8(16) .
O2 U1 C7 O11 92.1(13) .
O1 U1 C7 O11 -89.2(13) .
O6 U1 C7 O11 0.6(13) .
O8 U1 C7 O11 -177.6(13) 3
O9 U1 C7 O11 174.3(14) 3
O5 U1 C7 O11 12.8(17) .
O10 U1 C7 O11 -179(2) .
C6 U1 C7 O11 178.6(12) 3
O2 U1 C7 O10 -88.5(11) .
O1 U1 C7 O10 90.2(11) .
O6 U1 C7 O10 180.0(11) .
O8 U1 C7 O10 1.8(11) 3
O9 U1 C7 O10 -6.3(17) 3
O11 U1 C7 O10 179(2) .
O5 U1 C7 O10 -167.9(10) .
C6 U1 C7 O10 -2.0(13) 3
O2 U1 C7 C8 40(66) .
O1 U1 C7 C8 -141(66) .
O6 U1 C7 C8 -51(66) .
O8 U1 C7 C8 131(66) 3
O9 U1 C7 C8 123(65) 3
O11 U1 C7 C8 -52(65) .
O5 U1 C7 C8 -39(66) .
O10 U1 C7 C8 129(66) .
C6 U1 C7 C8 127(66) 3
C11 O12 C8 C9 -1(2) .
C11 O12 C8 C7 176.2(16) .
O11 C7 C8 C9 161(2) .
O10 C7 C8 C9 -19(3) .
U1 C7 C8 C9 -148(64) .
O11 C7 C8 O12 -15(3) .
O10 C7 C8 O12 164.0(17) .
U1 C7 C8 O12 36(66) .
O12 C8 C9 C10 4(2) .
C7 C8 C9 C10 -172.7(18) .
C8 C9 C10 C11 -6(2) .
C9 C10 C11 O12 5(2) .
C9 C10 C11 C12 -176.5(19) .
C8 O12 C11 C10 -2(2) .
C8 O12 C11 C12 178.9(16) .
U2 O14 C12 O13 0(2) .
U2 O14 C12 C11 178.3(16) .
U2 O13 C12 O14 0(2) .
Ca4 O13 C12 O14 163(3) .
U2 O13 C12 C11 -178.3(17) .
Ca4 O13 C12 C11 -15(5) .
Ca4 O13 C12 U2 163(4) .
C10 C11 C12 O14 -5(3) .
O12 C11 C12 O14 173.0(18) .
C10 C11 C12 O13 173.0(19) .
O12 C11 C12 O13 -9(3) .
C10 C11 C12 U2 25(30) .
O12 C11 C12 U2 -157(28) .
O4 U2 C12 O14 90.3(12) .
O3 U2 C12 O14 -89.4(13) .
O19 U2 C12 O14 1.7(12) 3_455
O16 U2 C12 O14 -174.4(11) .
O15 U2 C12 O14 -179.9(12) .
O18 U2 C12 O14 -8.9(18) 3_455
O13 U2 C12 O14 -180(2) .
C13 U2 C12 O14 -178.5(11) .
C18 U2 C12 O14 -3.5(14) 3_455
Ca4 U2 C12 O14 175.9(14) .
O4 U2 C12 O13 -89.8(12) .
O3 U2 C12 O13 90.5(12) .
O19 U2 C12 O13 -178.4(12) 3_455
O14 U2 C12 O13 180(2) .
O16 U2 C12 O13 5.5(18) .
O15 U2 C12 O13 0.0(12) .
O18 U2 C12 O13 171.0(12) 3_455
C13 U2 C12 O13 1.4(14) .
C18 U2 C12 O13 176.4(11) 3_455
Ca4 U2 C12 O13 -4.2(10) .
O4 U2 C12 C11 59(29) .
O3 U2 C12 C11 -120(29) .
O19 U2 C12 C11 -29(29) 3_455
O14 U2 C12 C11 -31(28) .
O16 U2 C12 C11 155(28) .
O15 U2 C12 C11 149(29) .
O18 U2 C12 C11 -40(29) 3_455
O13 U2 C12 C11 149(29) .
C13 U2 C12 C11 151(29) .
C18 U2 C12 C11 -34(29) 3_455
Ca4 U2 C12 C11 145(29) .
U2 O16 C13 O15 2(2) .
U2 O16 C13 C14 177.8(15) .
Ca4 O15 C13 O16 -173.3(18) .
U2 O15 C13 O16 -2(2) .
Ca4 O15 C13 C14 11(4) .
U2 O15 C13 C14 -177.6(16) .
Ca4 O15 C13 U2 -171(3) .
O4 U2 C13 O16 -92.3(12) .
O3 U2 C13 O16 85.7(12) .
O19 U2 C13 O16 -5.5(18) 3_455
O14 U2 C13 O16 173.8(10) .
O15 U2 C13 O16 178(2) .
O18 U2 C13 O16 1.1(12) 3_455
O13 U2 C13 O16 175.6(12) .
C12 U2 C13 O16 174.9(11) .
C18 U2 C13 O16 0.2(14) 3_455
Ca4 U2 C13 O16 -179.2(13) .
O4 U2 C13 O15 89.6(12) .
O3 U2 C13 O15 -92.4(12) .
O19 U2 C13 O15 176.4(11) 3_455
O14 U2 C13 O15 -4.3(17) .
O16 U2 C13 O15 -178(2) .
O18 U2 C13 O15 -177.1(12) 3_455
O13 U2 C13 O15 -2.5(11) .
C12 U2 C13 O15 -3.2(14) .
C18 U2 C13 O15 -177.9(10) 3_455
Ca4 U2 C13 O15 2.7(9) .
O4 U2 C13 C14 -127(24) .
O3 U2 C13 C14 51(24) .
O19 U2 C13 C14 -40(25) 3_455
O14 U2 C13 C14 139(24) .
O16 U2 C13 C14 -34(23) .
O15 U2 C13 C14 144(25) .
O18 U2 C13 C14 -33(24) 3_455
O13 U2 C13 C14 141(24) .
C12 U2 C13 C14 141(24) .
C18 U2 C13 C14 -34(24) 3_455
Ca4 U2 C13 C14 146(24) .
C17 O17 C14 C15 -2(2) .
C17 O17 C14 C13 -179.3(16) .
O16 C13 C14 C15 -2(4) .
O15 C13 C14 C15 174(2) .
U2 C13 C14 C15 31(26) .
O16 C13 C14 O17 174.3(17) .
O15 C13 C14 O17 -10(3) .
U2 C13 C14 O17 -152(23) .
O17 C14 C15 C16 -1(3) .
C13 C14 C15 C16 175(2) .
C14 C15 C16 C17 4(2) .
C15 C16 C17 O17 -6(2) .
C15 C16 C17 C18 -175(2) .
C14 O17 C17 C16 5(2) .
C14 O17 C17 C18 176.5(16) .
O19 C18 C17 C16 173(2) .
O18 C18 C17 C16 -12(3) .
U2 C18 C17 C16 -116(8) 3_545
O19 C18 C17 O17 3(3) .
O18 C18 C17 O17 179.2(17) .
U2 C18 C17 O17 75(9) 3_545
